data_2202707
loop_
_publ_author_name
'I\,s\?ik, \,Samil'
'K\"oysal, Yavuz'
'Akdemir, Nesuhi'
'Cihan, Kantar'
'A\~gar, Erbil'

_publ_section_title
;
 4-(2-Indanoxy)phthalonitrile
;
_journal_issue 10
_journal_name_full 'Acta Crystallographica Section E'
_journal_page_first o1481
_journal_page_last o1482
_journal_paper_doi 10.1107/S1600536803019755
_journal_volume 59
_journal_year 2003
_chemical_formula_moiety 'C17 H12 N2 O'
_chemical_formula_sum 'C17 H12 N2 O'
_chemical_formula_weight 260.30
_chemical_name_systematic
;
4-(2-indanoxy)phthalonitrile
;
_space_group_IT_number 14
_symmetry_cell_setting monoclinic
_symmetry_space_group_name_Hall '-P 2yab'
_symmetry_space_group_name_H-M 'P 1 21/a 1'
_atom_sites_solution_hydrogens geom
_atom_sites_solution_primary direct
_atom_sites_solution_secondary difmap
_cell_angle_alpha 90.00
_cell_angle_beta 99.056(8)
_cell_angle_gamma 90.00
_cell_formula_units_Z 4
_cell_length_a 8.4711(8)
_cell_length_b 13.4082(8)
_cell_length_c 11.8736(11)
_cell_measurement_reflns_used 12001
_cell_measurement_temperature 293(2)
_cell_measurement_theta_max 0.00
_cell_measurement_theta_min 1.69
_cell_volume 1331.8(2)
_computing_cell_refinement X-AREA
_computing_data_collection 'X-AREA (Stoe & Cie, 2002)'
_computing_data_reduction 'X-RED (Stoe & Cie, 2002)'
_computing_molecular_graphics 'ORTEPIII (Burnett & Johnson, 1996)'
_computing_publication_material 'WinGX (Farrugia, 1997), PARST (Nardelli, 1995)'
_computing_structure_refinement 'SHELXL97 (Sheldrick, 1997)'
_computing_structure_solution 'SHELXS97 (Sheldrick, 1997)'
_diffrn_ambient_temperature 293(2)
_diffrn_detector_area_resol_mean 6.67
_diffrn_measured_fraction_theta_full 1.000
_diffrn_measured_fraction_theta_max 0.994
_diffrn_measurement_device_type 'STOE IPDS 2'
_diffrn_measurement_method 'rotation method'
_diffrn_radiation_monochromator graphite
_diffrn_radiation_source 'fine-focus sealed tube'
_diffrn_radiation_type MoK\a
_diffrn_radiation_wavelength 0.71073
_diffrn_reflns_av_R_equivalents 0.0000
_diffrn_reflns_av_sigmaI/netI 0.0702
_diffrn_reflns_limit_h_max 11
_diffrn_reflns_limit_h_min -11
_diffrn_reflns_limit_k_max 18
_diffrn_reflns_limit_k_min 0
_diffrn_reflns_limit_l_max 16
_diffrn_reflns_limit_l_min 0
_diffrn_reflns_number 3702
_diffrn_reflns_theta_full 29.55
_diffrn_reflns_theta_max 29.55
_diffrn_reflns_theta_min 1.74
_exptl_absorpt_coefficient_mu 0.082
_exptl_absorpt_correction_T_max 0.9921
_exptl_absorpt_correction_T_min 0.9163
_exptl_absorpt_correction_type integration
_exptl_absorpt_process_details 'X-RED (Stoe & Cie,2002)'
_exptl_crystal_colour colourless
_exptl_crystal_density_diffrn 1.298
_exptl_crystal_density_method 'not measured'
_exptl_crystal_description plate
_exptl_crystal_F_000 544
_exptl_crystal_size_max 0.800
_exptl_crystal_size_mid 0.433
_exptl_crystal_size_min 0.080
_refine_diff_density_max 0.246
_refine_diff_density_min -0.216
_refine_ls_extinction_coef 0.040(3)
_refine_ls_extinction_expression Fc^*^=kFc[1+0.001xFc^2^\l^3^/sin(2\q)]^-1/4^
_refine_ls_extinction_method 'SHELXL-97 (Sheldrick, 1997)'
_refine_ls_goodness_of_fit_ref 0.639
_refine_ls_hydrogen_treatment mixed
_refine_ls_matrix_type full
_refine_ls_number_parameters 186
_refine_ls_number_reflns 3702
_refine_ls_number_restraints 0
_refine_ls_restrained_S_all 0.639
_refine_ls_R_factor_all 0.0932
_refine_ls_R_factor_gt 0.0491
_refine_ls_shift/su_max 0.000
_refine_ls_shift/su_mean 0.000
_refine_ls_structure_factor_coef Fsqd
_refine_ls_weighting_details 'calc w = 1/[\s^2^(Fo^2^)+(0.0899P)^2^] where P = (Fo^2^+2Fc^2^)/3'
_refine_ls_weighting_scheme calc
_refine_ls_wR_factor_gt 0.1199
_refine_ls_wR_factor_ref 0.1283
_reflns_number_gt 1467
_reflns_number_total 3702
_reflns_threshold_expression I>2\s(I)
_cod_data_source_file lh6110.cif
_cod_data_source_block I
_cod_original_cell_volume 1331.82(19)
_cod_original_sg_symbol_H-M 'P 21/a'
_cod_database_code 2202707
_cod_database_fobs_code 2202707

loop_
_symmetry_equiv_pos_as_xyz
'x, y, z'
'-x+1/2, y+1/2, -z'
'-x, -y, -z'
'x-1/2, -y-1/2, z'

loop_
_atom_site_label
_atom_site_fract_x
_atom_site_fract_y
_atom_site_fract_z
_atom_site_U_iso_or_equiv
_atom_site_adp_type
_atom_site_calc_flag
_atom_site_refinement_flags
_atom_site_occupancy
_atom_site_disorder_assembly
_atom_site_disorder_group
_atom_site_type_symbol
H1 0.379(2) 0.1499(13) 0.2896(13) 0.052(5) Uiso d . 1 . . H
O1 0.15215(15) 0.13335(9) 0.30694(11) 0.0610(4) Uani d . 1 . . O
C3 0.2096(2) 0.36134(12) 0.25923(14) 0.0478(4) Uani d . 1 . . C
C15 0.0345(2) -0.02255(12) 0.28340(14) 0.0504(4) Uani d . 1 . . C
H15 -0.0163 -0.0084 0.3455 0.061 Uiso calc R 1 . . H
C8 0.24019(19) 0.35224(12) 0.37710(13) 0.0477(4) Uani d . 1 . . C
C16 -0.0775(2) -0.18986(14) 0.27722(15) 0.0570(5) Uani d . 1 . . C
C4 0.1388(2) 0.44649(13) 0.20891(15) 0.0564(4) Uani d . 1 . . C
H4 0.1177 0.4523 0.1299 0.068 Uiso calc R 1 . . H
C14 0.0120(2) -0.11439(12) 0.22954(14) 0.0498(4) Uani d . 1 . . C
C13 0.0840(2) -0.13464(13) 0.13490(14) 0.0540(4) Uani d . 1 . . C
C10 0.13263(19) 0.04806(13) 0.24465(15) 0.0516(4) Uani d . 1 . . C
C9 0.3201(2) 0.25483(13) 0.41034(14) 0.0569(4) Uani d . 1 . . C
H9A 0.2722 0.2227 0.4699 0.068 Uiso calc R 1 . . H
H9B 0.4333 0.2642 0.4371 0.068 Uiso calc R 1 . . H
C12 0.1782(2) -0.06248(14) 0.09505(15) 0.0622(5) Uani d . 1 . . C
H12 0.2256 -0.0755 0.0310 0.075 Uiso calc R 1 . . H
C5 0.1000(2) 0.52249(14) 0.27710(18) 0.0651(5) Uani d . 1 . . C
H5 0.0532 0.5804 0.2440 0.078 Uiso calc R 1 . . H
C7 0.1994(2) 0.42835(14) 0.44531(15) 0.0596(5) Uani d . 1 . . C
H7 0.2184 0.4225 0.5243 0.072 Uiso calc R 1 . . H
C11 0.2026(2) 0.02861(14) 0.14937(16) 0.0604(5) Uani d . 1 . . C
H11 0.2659 0.0767 0.1219 0.073 Uiso calc R 1 . . H
C1 0.2930(2) 0.19369(14) 0.30129(15) 0.0539(4) Uani d . 1 . . C
C2 0.2632(2) 0.26944(13) 0.20444(14) 0.0549(4) Uani d . 1 . . C
H2A 0.3602 0.2821 0.1730 0.066 Uiso calc R 1 . . H
H2B 0.1810 0.2460 0.1440 0.066 Uiso calc R 1 . . H
C17 0.0670(2) -0.23072(15) 0.08071(15) 0.0638(5) Uani d . 1 . . C
C6 0.1296(2) 0.51368(15) 0.39364(18) 0.0677(5) Uani d . 1 . . C
H6 0.1024 0.5658 0.4386 0.081 Uiso calc R 1 . . H
N1 -0.1454(2) -0.25039(14) 0.31655(15) 0.0803(5) Uani d . 1 . . N
N2 0.0551(3) -0.30699(14) 0.03794(15) 0.0904(6) Uani d . 1 . . N

loop_
_atom_site_aniso_label
_atom_site_aniso_U_11
_atom_site_aniso_U_22
_atom_site_aniso_U_33
_atom_site_aniso_U_12
_atom_site_aniso_U_13
_atom_site_aniso_U_23
O1 0.0559(8) 0.0459(7) 0.0848(8) -0.0056(6) 0.0220(6) -0.0144(6)
C3 0.0454(9) 0.0439(9) 0.0549(9) -0.0053(7) 0.0102(7) -0.0010(7)
C15 0.0458(9) 0.0478(10) 0.0582(9) 0.0038(8) 0.0098(7) -0.0017(8)
C8 0.0463(9) 0.0454(9) 0.0512(9) -0.0062(8) 0.0070(7) -0.0038(7)
C16 0.0634(11) 0.0476(10) 0.0590(10) -0.0019(9) 0.0067(8) -0.0002(8)
C4 0.0570(10) 0.0520(11) 0.0606(10) -0.0035(9) 0.0102(8) 0.0057(8)
C14 0.0477(9) 0.0460(10) 0.0537(9) 0.0020(8) 0.0014(7) 0.0034(7)
C13 0.0599(11) 0.0489(10) 0.0514(9) 0.0005(9) 0.0032(8) 0.0005(8)
C10 0.0446(9) 0.0445(9) 0.0656(10) 0.0044(8) 0.0079(8) -0.0030(8)
C9 0.0538(11) 0.0544(11) 0.0603(10) -0.0003(8) 0.0021(8) 0.0008(8)
C12 0.0733(13) 0.0574(12) 0.0581(10) 0.0012(10) 0.0172(9) -0.0026(9)
C5 0.0667(12) 0.0432(10) 0.0868(14) -0.0018(9) 0.0167(10) 0.0048(10)
C7 0.0650(11) 0.0577(12) 0.0561(9) -0.0096(10) 0.0092(8) -0.0106(9)
C11 0.0605(11) 0.0508(11) 0.0731(11) -0.0017(9) 0.0200(9) 0.0021(9)
C1 0.0448(9) 0.0468(10) 0.0710(11) 0.0007(8) 0.0124(8) -0.0016(8)
C2 0.0559(10) 0.0542(11) 0.0554(9) -0.0016(9) 0.0113(8) -0.0076(8)
C17 0.0843(14) 0.0565(12) 0.0491(9) -0.0046(10) 0.0062(9) -0.0055(9)
C6 0.0725(13) 0.0462(11) 0.0878(14) -0.0054(10) 0.0227(11) -0.0166(10)
N1 0.0946(14) 0.0621(11) 0.0858(12) -0.0157(10) 0.0197(10) 0.0007(9)
N2 0.1400(19) 0.0628(12) 0.0674(11) -0.0158(11) 0.0132(11) -0.0163(9)

loop_
_atom_type_symbol
_atom_type_description
_atom_type_scat_dispersion_real
_atom_type_scat_dispersion_imag
_atom_type_scat_source
C C 0.0030 0.0020 'International Tables Vol C Tables 4.2.6.8 and 6.1.1.4'
H H 0.0000 0.0000 'International Tables Vol C Tables 4.2.6.8 and 6.1.1.4'
N N 0.0060 0.0030 'International Tables Vol C Tables 4.2.6.8 and 6.1.1.4'
O O 0.0110 0.0060 'International Tables Vol C Tables 4.2.6.8 and 6.1.1.4'

loop_
_geom_angle_atom_site_label_1
_geom_angle_atom_site_label_2
_geom_angle_atom_site_label_3
_geom_angle
_geom_angle_publ_flag
C10 O1 C1 118.34(13) yes
C4 C3 C8 120.56(16) ?
C4 C3 C2 129.29(15) ?
C8 C3 C2 110.16(15) ?
C10 C15 C14 119.98(16) ?
C10 C15 H15 120.0 ?
C14 C15 H15 120.0 ?
C7 C8 C3 120.16(16) ?
C7 C8 C9 129.47(15) ?
C3 C8 C9 110.36(14) ?
N1 C16 C14 178.4(2) ?
C5 C4 C3 119.10(17) ?
C5 C4 H4 120.4 ?
C3 C4 H4 120.4 ?
C13 C14 C15 120.10(16) ?
C13 C14 C16 120.60(16) ?
C15 C14 C16 119.17(15) ?
C14 C13 C12 119.39(16) ?
C14 C13 C17 120.82(16) ?
C12 C13 C17 119.75(16) ?
O1 C10 C11 125.01(16) ?
O1 C10 C15 115.00(15) ?
C11 C10 C15 119.99(16) ?
C8 C9 C1 104.19(14) ?
C8 C9 H9A 110.9 ?
C1 C9 H9A 110.9 ?
C8 C9 H9B 110.9 ?
C1 C9 H9B 110.9 ?
H9A C9 H9B 108.9 ?
C11 C12 C13 120.68(17) ?
C11 C12 H12 119.7 ?
C13 C12 H12 119.7 ?
C6 C5 C4 120.53(19) yes
C6 C5 H5 119.7 ?
C4 C5 H5 119.7 ?
C8 C7 C6 118.65(17) yes
C8 C7 H7 120.7 ?
C6 C7 H7 120.7 ?
C12 C11 C10 119.81(17) ?
C12 C11 H11 120.1 ?
C10 C11 H11 120.1 ?
O1 C1 C9 106.03(14) ?
O1 C1 C2 111.47(14) ?
C9 C1 C2 105.55(14) ?
O1 C1 H1 108.1(10) ?
C9 C1 H1 115.9(10) ?
C2 C1 H1 109.7(10) ?
C3 C2 C1 104.25(13) ?
C3 C2 H2A 110.9 ?
C1 C2 H2A 110.9 ?
C3 C2 H2B 110.9 ?
C1 C2 H2B 110.9 ?
H2A C2 H2B 108.9 ?
N2 C17 C13 179.3(2) ?
C5 C6 C7 121.00(18) yes
C5 C6 H6 119.5 ?
C7 C6 H6 119.5 ?

loop_
_geom_bond_atom_site_label_1
_geom_bond_atom_site_label_2
_geom_bond_site_symmetry_2
_geom_bond_distance
_geom_bond_publ_flag
O1 C10 . 1.358(2) yes
O1 C1 . 1.452(2) yes
C3 C4 . 1.381(2) ?
C3 C8 . 1.388(2) yes
C3 C2 . 1.497(2) yes
C15 C10 . 1.385(2) ?
C15 C14 . 1.387(2) ?
C15 H15 . 0.9300 ?
C8 C7 . 1.380(2) ?
C8 C9 . 1.495(2) yes
C16 N1 . 1.137(2) yes
C16 C14 . 1.434(3) ?
C4 C5 . 1.373(3) ?
C4 H4 . 0.9300 ?
C14 C13 . 1.387(2) ?
C13 C12 . 1.384(2) ?
C13 C17 . 1.437(3) ?
C10 C11 . 1.382(2) ?
C9 C1 . 1.519(2) yes
C9 H9A . 0.9700 ?
C9 H9B . 0.9700 ?
C12 C11 . 1.381(3) ?
C12 H12 . 0.9300 ?
C5 C6 . 1.372(3) ?
C5 H5 . 0.9300 ?
C7 C6 . 1.386(3) ?
C7 H7 . 0.9300 ?
C11 H11 . 0.9300 ?
C1 C2 . 1.525(2) yes
C1 H1 . 0.961(18) ?
C2 H2A . 0.9700 ?
C2 H2B . 0.9700 ?
C17 N2 . 1.139(2) yes
C6 H6 . 0.9300 ?

loop_
_geom_torsion_atom_site_label_1
_geom_torsion_atom_site_label_2
_geom_torsion_atom_site_label_3
_geom_torsion_atom_site_label_4
_geom_torsion
C4 C3 C8 C7 0.3(2)
C2 C3 C8 C7 -179.59(15)
C4 C3 C8 C9 -178.78(15)
C2 C3 C8 C9 1.37(19)
C8 C3 C4 C5 0.4(3)
C2 C3 C4 C5 -179.74(17)
C10 C15 C14 C13 -1.8(2)
C10 C15 C14 C16 174.15(16)
C15 C14 C13 C12 0.1(3)
C16 C14 C13 C12 -175.87(17)
C15 C14 C13 C17 177.59(16)
C16 C14 C13 C17 1.7(3)
C1 O1 C10 C11 -22.4(2)
C1 O1 C10 C15 157.30(15)
C14 C15 C10 O1 -176.98(14)
C14 C15 C10 C11 2.8(3)
C7 C8 C9 C1 165.72(17)
C3 C8 C9 C1 -15.35(19)
C14 C13 C12 C11 0.8(3)
C17 C13 C12 C11 -176.76(18)
C3 C4 C5 C6 -0.6(3)
C3 C8 C7 C6 -0.7(3)
C9 C8 C7 C6 178.09(17)
C13 C12 C11 C10 0.1(3)
O1 C10 C11 C12 177.80(17)
C15 C10 C11 C12 -1.9(3)
C10 O1 C1 C9 -156.67(15)
C10 O1 C1 C2 88.95(18)
C8 C9 C1 O1 -95.56(15)
C8 C9 C1 C2 22.81(18)
C4 C3 C2 C1 -166.68(17)
C8 C3 C2 C1 13.15(18)
O1 C1 C2 C3 92.60(16)
C9 C1 C2 C3 -22.07(18)
C4 C5 C6 C7 0.1(3)
C8 C7 C6 C5 0.6(3)

loop_
_cod_related_entry_id
_cod_related_entry_database
_cod_related_entry_code
1 ChemSpider 21131422
